data_7130438
loop_
_publ_author_name
'Wang, Biao'
'Zhong, Han'
'Tian, Xu'

_publ_section_title
;
 KOtBu-promoted Michael/aldol/ring-opening cascade reaction of
 cyclobutanones with chalcones
;
_journal_name_full 'Chemical Communications'
_journal_paper_doi 10.1039/D2CC03007A
_journal_year 2022
_chemical_formula_sum 'C30 H32 Cl F O3'
_chemical_formula_weight 495.00
_space_group_crystal_system triclinic
_space_group_IT_number 2
_space_group_name_Hall '-P 1'
_space_group_name_H-M_alt 'P -1'
_atom_sites_solution_hydrogens geom
_audit_creation_method SHELXL-2018/3
_audit_update_record
;
2022-03-02 deposited with the CCDC.	2022-07-18 downloaded from the CCDC.
;
_cell_angle_alpha 105.511(7)
_cell_angle_beta 106.708(7)
_cell_angle_gamma 93.809(7)
_cell_formula_units_Z 2
_cell_length_a 9.4244(8)
_cell_length_b 9.7735(8)
_cell_length_c 16.0599(13)
_cell_measurement_reflns_used 2383
_cell_measurement_temperature 293(2)
_cell_measurement_theta_max 69.8700
_cell_measurement_theta_min 4.7330
_cell_volume 1348.7(2)
_computing_cell_refinement 'CrysAlisPro 1.171.40.53 (Rigaku OD, 2019)'
_computing_data_collection 'CrysAlisPro 1.171.40.53 (Rigaku OD, 2019)'
_computing_data_reduction 'CrysAlisPro 1.171.40.53 (Rigaku OD, 2019)'
_computing_structure_refinement 'SHELXL-2018/3 (Sheldrick, 2018)'
_computing_structure_solution 'SHELXL-2018/3 (Sheldrick, 2018)'
_diffrn_ambient_temperature 293(2)
_diffrn_measured_fraction_theta_full 0.999
_diffrn_measured_fraction_theta_max 0.999
_diffrn_measurement_device_type 'Xcalibur, Eos, Gemini'
_diffrn_radiation_type CuK\a
_diffrn_radiation_wavelength 1.54184
_diffrn_reflns_av_R_equivalents 0.0344
_diffrn_reflns_av_unetI/netI 0.0606
_diffrn_reflns_Laue_measured_fraction_full 0.999
_diffrn_reflns_Laue_measured_fraction_max 0.999
_diffrn_reflns_limit_h_max 11
_diffrn_reflns_limit_h_min -11
_diffrn_reflns_limit_k_max 11
_diffrn_reflns_limit_k_min -11
_diffrn_reflns_limit_l_max 19
_diffrn_reflns_limit_l_min -19
_diffrn_reflns_number 8428
_diffrn_reflns_point_group_measured_fraction_full 0.999
_diffrn_reflns_point_group_measured_fraction_max 0.999
_diffrn_reflns_theta_full 67.250
_diffrn_reflns_theta_max 67.250
_diffrn_reflns_theta_min 3.011
_diffrn_source 'fine-focus sealed X-ray tube'
_exptl_absorpt_coefficient_mu 1.538
_exptl_absorpt_correction_T_max 1.00000
_exptl_absorpt_correction_T_min 0.85807
_exptl_absorpt_correction_type multi-scan
_exptl_absorpt_process_details sadabs
_exptl_crystal_colour white
_exptl_crystal_density_diffrn 1.219
_exptl_crystal_description block
_exptl_crystal_F_000 524
_exptl_crystal_size_max 0.140
_exptl_crystal_size_mid 0.130
_exptl_crystal_size_min 0.110
_refine_diff_density_max 0.221
_refine_diff_density_min -0.239
_refine_diff_density_rms 0.036
_refine_ls_extinction_coef 0.0126(7)
_refine_ls_extinction_expression Fc^*^=kFc[1+0.001xFc^2^\l^3^/sin(2\q)]^-1/4^
_refine_ls_extinction_method 'SHELXL-2018/3 (Sheldrick 2018)'
_refine_ls_goodness_of_fit_ref 1.041
_refine_ls_hydrogen_treatment constr
_refine_ls_matrix_type full
_refine_ls_number_parameters 321
_refine_ls_number_reflns 4832
_refine_ls_number_restraints 0
_refine_ls_restrained_S_all 1.041
_refine_ls_R_factor_all 0.0886
_refine_ls_R_factor_gt 0.0546
_refine_ls_shift/su_max 0.000
_refine_ls_shift/su_mean 0.000
_refine_ls_structure_factor_coef Fsqd
_refine_ls_weighting_details 'w=1/[\s^2^(Fo^2^)+(0.0566P)^2^+0.0198P] where P=(Fo^2^+2Fc^2^)/3'
_refine_ls_weighting_scheme calc
_refine_ls_wR_factor_gt 0.1265
_refine_ls_wR_factor_ref 0.1503
_reflns_Friedel_coverage 0.000
_reflns_number_gt 3041
_reflns_number_total 4832
_reflns_threshold_expression 'I > 2\s(I)'
_cod_data_source_file d2cc03007a2.cif
_cod_data_source_block exp_11955
_cod_database_code 7130438
_shelx_shelxl_version_number 2018/3
_shelx_space_group_comment
;
The symmetry employed for this shelxl refinement is uniquely defined
by the following loop, which should always be used as a source of
symmetry information in preference to the above space-group names.
They are only intended as comments.
;
_shelx_estimated_absorpt_t_min 0.814
_shelx_estimated_absorpt_t_max 0.849

loop_
_space_group_symop_operation_xyz
'x, y, z'
'-x, -y, -z'

loop_
_atom_site_label
_atom_site_type_symbol
_atom_site_fract_x
_atom_site_fract_y
_atom_site_fract_z
_atom_site_U_iso_or_equiv
_atom_site_adp_type
_atom_site_occupancy
_atom_site_site_symmetry_order
_atom_site_calc_flag
_atom_site_refinement_flags_posn
_atom_site_refinement_flags_adp
_atom_site_refinement_flags_occupancy
_atom_site_disorder_assembly
_atom_site_disorder_group
Cl1 Cl 0.83564(8) 0.26550(10) 0.30405(5) 0.0790(3) Uani 1 1 d . . . . .
O1 O 0.2848(2) 0.3957(3) 0.21988(13) 0.0784(7) Uani 1 1 d . . . . .
O2 O 0.4722(2) 0.4115(3) 0.34324(12) 0.0762(7) Uani 1 1 d . . . . .
H2 H 0.403750 0.407045 0.364933 0.114 Uiso 1 1 calc R U . . .
O3 O 0.2647(3) 0.4078(3) 0.43024(15) 0.0936(8) Uani 1 1 d . . . . .
F1 F 0.6878(3) 1.0569(2) 0.41979(14) 0.1207(9) Uani 1 1 d . . . . .
C1 C 0.8162(3) 0.2450(3) 0.18928(18) 0.0528(7) Uani 1 1 d . . . . .
C2 C 0.9483(3) 0.2406(3) 0.1694(2) 0.0654(8) Uani 1 1 d . . . . .
H2A H 1.038519 0.252827 0.215679 0.078 Uiso 1 1 calc R U . . .
C3 C 0.9469(4) 0.2179(3) 0.0808(3) 0.0731(9) Uani 1 1 d . . . . .
H3 H 1.036049 0.214595 0.066809 0.088 Uiso 1 1 calc R U . . .
C4 C 0.8134(4) 0.2004(3) 0.0135(2) 0.0675(8) Uani 1 1 d . . . . .
H4A H 0.811468 0.181901 -0.046750 0.081 Uiso 1 1 calc R U . . .
C5 C 0.6807(3) 0.2100(3) 0.03457(19) 0.0545(7) Uani 1 1 d . . . . .
H5 H 0.591705 0.201249 -0.011924 0.065 Uiso 1 1 calc R U . . .
C6 C 0.6770(3) 0.2326(3) 0.12374(17) 0.0467(6) Uani 1 1 d . . . . .
C7 C 0.5262(3) 0.2434(3) 0.14312(17) 0.0444(6) Uani 1 1 d . . . . .
C8 C 0.3982(3) 0.2230(3) 0.05664(17) 0.0480(6) Uani 1 1 d . . . . .
H8 H 0.362805 0.128959 0.019379 0.058 Uiso 1 1 calc R U . . .
C9 C 0.3307(3) 0.3246(3) 0.02792(16) 0.0434(6) Uani 1 1 d . . . . .
C10 C 0.1967(3) 0.2896(3) -0.05517(16) 0.0464(6) Uani 1 1 d . . . . .
C11 C 0.1460(3) 0.1503(3) -0.11333(19) 0.0638(8) Uani 1 1 d . . . . .
H11 H 0.198008 0.076798 -0.100720 0.077 Uiso 1 1 calc R U . . .
C12 C 0.0203(4) 0.1183(3) -0.1894(2) 0.0733(9) Uani 1 1 d . . . . .
H12 H -0.011313 0.023892 -0.226904 0.088 Uiso 1 1 calc R U . . .
C13 C -0.0583(3) 0.2244(3) -0.2102(2) 0.0656(8) Uani 1 1 d . . . . .
H13 H -0.142212 0.202860 -0.261883 0.079 Uiso 1 1 calc R U . . .
C14 C -0.0114(3) 0.3624(3) -0.1540(2) 0.0626(8) Uani 1 1 d . . . . .
H14 H -0.064269 0.435156 -0.167087 0.075 Uiso 1 1 calc R U . . .
C15 C 0.1142(3) 0.3943(3) -0.07756(19) 0.0560(7) Uani 1 1 d . . . . .
H15 H 0.144152 0.488839 -0.040129 0.067 Uiso 1 1 calc R U . . .
C16 C 0.3824(3) 0.4813(3) 0.08079(16) 0.0498(6) Uani 1 1 d . . . . .
H16A H 0.305020 0.518091 0.105352 0.060 Uiso 1 1 calc R U . . .
H16B H 0.395186 0.533917 0.039430 0.060 Uiso 1 1 calc R U . . .
C17 C 0.5288(3) 0.5091(3) 0.15870(16) 0.0454(6) Uani 1 1 d . . . . .
H17 H 0.608595 0.497927 0.130625 0.054 Uiso 1 1 calc R U . . .
C18 C 0.5355(3) 0.3949(3) 0.20988(16) 0.0442(6) Uani 1 1 d . . . . .
H18 H 0.633144 0.417233 0.257581 0.053 Uiso 1 1 calc R U . . .
C19 C 0.5681(3) 0.6594(3) 0.22599(17) 0.0506(6) Uani 1 1 d . . . . .
C20 C 0.4629(4) 0.7381(3) 0.2488(2) 0.0813(10) Uani 1 1 d . . . . .
H20 H 0.361831 0.701425 0.219243 0.098 Uiso 1 1 calc R U . . .
C21 C 0.5027(5) 0.8714(4) 0.3148(3) 0.0967(13) Uani 1 1 d . . . . .
H21 H 0.429801 0.922159 0.331027 0.116 Uiso 1 1 calc R U . . .
C22 C 0.6471(5) 0.9245(3) 0.3542(2) 0.0796(10) Uani 1 1 d . . . . .
C23 C 0.7566(5) 0.8534(4) 0.3344(2) 0.0940(12) Uani 1 1 d . . . . .
H23 H 0.857060 0.892912 0.363618 0.113 Uiso 1 1 calc R U . . .
C24 C 0.7149(4) 0.7189(3) 0.2686(2) 0.0754(9) Uani 1 1 d . . . . .
H24 H 0.788977 0.668740 0.253583 0.090 Uiso 1 1 calc R U . . .
C25 C 0.4909(3) 0.1220(3) 0.18325(19) 0.0577(7) Uani 1 1 d . . . . .
H25A H 0.390131 0.118864 0.185588 0.087 Uiso 1 1 calc R U . . .
H25B H 0.559586 0.140629 0.243640 0.087 Uiso 1 1 calc R U . . .
H25C H 0.501177 0.031341 0.145310 0.087 Uiso 1 1 calc R U . . .
C26 C 0.4157(3) 0.3997(3) 0.25574(17) 0.0489(6) Uani 1 1 d . . . . .
C27 C 0.1884(8) 0.6232(6) 0.4107(4) 0.168(2) Uani 1 1 d . . . . .
H27A H 0.284593 0.669916 0.415625 0.252 Uiso 1 1 calc R U . . .
H27B H 0.129586 0.694353 0.430128 0.252 Uiso 1 1 calc R U . . .
H27C H 0.137727 0.567709 0.348547 0.252 Uiso 1 1 calc R U . . .
C28 C 0.2078(5) 0.5318(6) 0.4665(3) 0.1192(17) Uani 1 1 d . . . . .
H28A H 0.276170 0.583926 0.526484 0.143 Uiso 1 1 calc R U . . .
H28B H 0.112128 0.503366 0.473223 0.143 Uiso 1 1 calc R U . . .
C29 C 0.2591(6) 0.3016(6) 0.4732(3) 0.1231(16) Uani 1 1 d . . . . .
H29A H 0.159209 0.284320 0.477351 0.148 Uiso 1 1 calc R U . . .
H29B H 0.328995 0.335738 0.534637 0.148 Uiso 1 1 calc R U . . .
C30 C 0.2951(7) 0.1696(6) 0.4256(4) 0.169(2) Uani 1 1 d . . . . .
H30A H 0.252931 0.153084 0.361129 0.254 Uiso 1 1 calc R U . . .
H30B H 0.254607 0.091974 0.442203 0.254 Uiso 1 1 calc R U . . .
H30C H 0.402115 0.175238 0.441549 0.254 Uiso 1 1 calc R U . . .

loop_
_atom_site_aniso_label
_atom_site_aniso_U_11
_atom_site_aniso_U_22
_atom_site_aniso_U_33
_atom_site_aniso_U_23
_atom_site_aniso_U_13
_atom_site_aniso_U_12
Cl1 0.0631(5) 0.1092(7) 0.0580(5) 0.0249(4) 0.0070(4) 0.0236(4)
O1 0.0476(12) 0.135(2) 0.0556(12) 0.0310(13) 0.0202(10) 0.0115(12)
O2 0.0657(13) 0.1233(19) 0.0458(11) 0.0296(12) 0.0216(10) 0.0211(13)
O3 0.118(2) 0.114(2) 0.0713(15) 0.0313(15) 0.0564(15) 0.0344(16)
F1 0.182(2) 0.0600(13) 0.0886(15) -0.0145(11) 0.0374(15) -0.0122(13)
C1 0.0491(15) 0.0483(16) 0.0594(16) 0.0144(13) 0.0162(13) 0.0098(12)
C2 0.0525(17) 0.062(2) 0.082(2) 0.0233(16) 0.0196(16) 0.0111(14)
C3 0.062(2) 0.066(2) 0.108(3) 0.0319(19) 0.045(2) 0.0164(16)
C4 0.088(2) 0.0590(19) 0.072(2) 0.0207(16) 0.0476(18) 0.0187(16)
C5 0.0636(17) 0.0443(16) 0.0574(16) 0.0137(12) 0.0225(14) 0.0127(13)
C6 0.0538(15) 0.0362(14) 0.0508(14) 0.0130(11) 0.0169(12) 0.0097(11)
C7 0.0457(14) 0.0389(14) 0.0479(14) 0.0150(11) 0.0123(11) 0.0046(11)
C8 0.0485(15) 0.0416(15) 0.0484(14) 0.0092(12) 0.0117(12) 0.0056(11)
C9 0.0490(14) 0.0410(14) 0.0409(13) 0.0114(11) 0.0163(11) 0.0072(11)
C10 0.0498(14) 0.0484(16) 0.0439(14) 0.0159(12) 0.0172(11) 0.0086(12)
C11 0.0703(19) 0.0506(18) 0.0569(17) 0.0135(14) 0.0011(14) 0.0140(14)
C12 0.077(2) 0.057(2) 0.0615(19) 0.0070(15) -0.0044(16) 0.0046(16)
C13 0.0551(17) 0.077(2) 0.0554(17) 0.0179(16) 0.0063(14) 0.0084(15)
C14 0.0552(17) 0.072(2) 0.0635(18) 0.0258(16) 0.0155(14) 0.0231(15)
C15 0.0587(17) 0.0541(17) 0.0537(16) 0.0149(13) 0.0160(13) 0.0132(13)
C16 0.0610(16) 0.0455(15) 0.0436(14) 0.0138(12) 0.0169(12) 0.0093(12)
C17 0.0496(14) 0.0405(14) 0.0463(14) 0.0101(11) 0.0189(12) 0.0040(11)
C18 0.0404(13) 0.0479(15) 0.0418(13) 0.0115(11) 0.0115(11) 0.0061(11)
C19 0.0619(17) 0.0427(15) 0.0480(15) 0.0131(12) 0.0199(13) 0.0033(13)
C20 0.076(2) 0.052(2) 0.094(3) -0.0058(17) 0.0181(19) 0.0148(16)
C21 0.102(3) 0.060(2) 0.105(3) -0.007(2) 0.026(2) 0.022(2)
C22 0.125(3) 0.0443(19) 0.0598(19) 0.0027(15) 0.031(2) -0.003(2)
C23 0.094(3) 0.087(3) 0.074(2) -0.009(2) 0.026(2) -0.029(2)
C24 0.070(2) 0.074(2) 0.068(2) -0.0042(17) 0.0282(17) -0.0096(17)
C25 0.0577(17) 0.0514(17) 0.0631(17) 0.0222(14) 0.0140(14) 0.0040(13)
C26 0.0505(16) 0.0523(16) 0.0431(14) 0.0144(12) 0.0135(12) 0.0084(12)
C27 0.275(7) 0.118(4) 0.113(4) 0.031(3) 0.058(5) 0.078(4)
C28 0.112(3) 0.164(5) 0.068(2) 0.003(3) 0.030(2) 0.052(3)
C29 0.150(4) 0.157(5) 0.076(3) 0.049(3) 0.045(3) 0.011(4)
C30 0.283(8) 0.128(5) 0.121(4) 0.056(4) 0.076(5) 0.065(5)

loop_
_atom_type_symbol
_atom_type_description
_atom_type_scat_dispersion_real
_atom_type_scat_dispersion_imag
_atom_type_scat_source
C C 0.0181 0.0091 'International Tables Vol C Tables 4.2.6.8 and 6.1.1.4'
H H 0.0000 0.0000 'International Tables Vol C Tables 4.2.6.8 and 6.1.1.4'
O O 0.0492 0.0322 'International Tables Vol C Tables 4.2.6.8 and 6.1.1.4'
F F 0.0727 0.0534 'International Tables Vol C Tables 4.2.6.8 and 6.1.1.4'
Cl Cl 0.3639 0.7018 'International Tables Vol C Tables 4.2.6.8 and 6.1.1.4'

loop_
_geom_angle_atom_site_label_1
_geom_angle_atom_site_label_2
_geom_angle_atom_site_label_3
_geom_angle
_geom_angle_site_symmetry_1
_geom_angle_site_symmetry_3
_geom_angle_publ_flag
C29 O3 C28 114.2(3) . . ?
C2 C1 C6 123.2(3) . . ?
C2 C1 Cl1 114.3(2) . . ?
C6 C1 Cl1 122.5(2) . . ?
C1 C2 C3 119.8(3) . . ?
C4 C3 C2 119.4(3) . . ?
C3 C4 C5 120.4(3) . . ?
C4 C5 C6 122.0(3) . . ?
C1 C6 C5 115.1(2) . . ?
C1 C6 C7 125.3(2) . . ?
C5 C6 C7 119.7(2) . . ?
C8 C7 C6 111.3(2) . . ?
C8 C7 C25 106.7(2) . . ?
C6 C7 C25 109.8(2) . . ?
C8 C7 C18 108.7(2) . . ?
C6 C7 C18 108.96(19) . . ?
C25 C7 C18 111.4(2) . . ?
C9 C8 C7 127.2(2) . . ?
C8 C9 C10 122.0(2) . . ?
C8 C9 C16 121.1(2) . . ?
C10 C9 C16 116.8(2) . . ?
C15 C10 C11 116.4(2) . . ?
C15 C10 C9 121.6(2) . . ?
C11 C10 C9 122.0(2) . . ?
C12 C11 C10 121.7(3) . . ?
C13 C12 C11 120.6(3) . . ?
C14 C13 C12 119.0(3) . . ?
C13 C14 C15 120.4(3) . . ?
C14 C15 C10 121.9(3) . . ?
C9 C16 C17 113.5(2) . . ?
C19 C17 C16 115.3(2) . . ?
C19 C17 C18 110.2(2) . . ?
C16 C17 C18 111.9(2) . . ?
C26 C18 C17 111.6(2) . . ?
C26 C18 C7 112.3(2) . . ?
C17 C18 C7 109.64(19) . . ?
C24 C19 C20 117.3(3) . . ?
C24 C19 C17 119.4(3) . . ?
C20 C19 C17 123.3(3) . . ?
C19 C20 C21 121.9(3) . . ?
C22 C21 C20 118.4(3) . . ?
C21 C22 C23 122.9(3) . . ?
C21 C22 F1 118.8(4) . . ?
C23 C22 F1 118.3(4) . . ?
C22 C23 C24 118.1(3) . . ?
C19 C24 C23 121.5(3) . . ?
O1 C26 O2 122.1(3) . . ?
O1 C26 C18 125.8(2) . . ?
O2 C26 C18 112.1(2) . . ?
O3 C28 C27 112.2(4) . . ?
O3 C29 C30 112.4(4) . . ?

loop_
_geom_bond_atom_site_label_1
_geom_bond_atom_site_label_2
_geom_bond_distance
_geom_bond_site_symmetry_2
_geom_bond_publ_flag
Cl1 C1 1.753(3) . ?
O1 C26 1.195(3) . ?
O2 C26 1.321(3) . ?
O3 C29 1.396(5) . ?
O3 C28 1.408(4) . ?
F1 C22 1.380(3) . ?
C1 C2 1.372(4) . ?
C1 C6 1.400(3) . ?
C2 C3 1.377(4) . ?
C3 C4 1.368(4) . ?
C4 C5 1.389(4) . ?
C5 C6 1.401(3) . ?
C6 C7 1.543(3) . ?
C7 C8 1.510(3) . ?
C7 C25 1.554(3) . ?
C7 C18 1.559(3) . ?
C8 C9 1.328(3) . ?
C9 C10 1.491(3) . ?
C9 C16 1.507(3) . ?
C10 C15 1.387(4) . ?
C10 C11 1.389(3) . ?
C11 C12 1.382(4) . ?
C12 C13 1.372(4) . ?
C13 C14 1.368(4) . ?
C14 C15 1.384(4) . ?
C16 C17 1.523(3) . ?
C17 C19 1.520(3) . ?
C17 C18 1.548(3) . ?
C18 C26 1.511(3) . ?
C19 C24 1.363(4) . ?
C19 C20 1.367(4) . ?
C20 C21 1.389(4) . ?
C21 C22 1.326(5) . ?
C22 C23 1.347(5) . ?
C23 C24 1.396(4) . ?
C27 C28 1.410(6) . ?
C29 C30 1.429(6) . ?
